data_4350436
loop_
_publ_author_name
'Wu, Chuan-De'
'Zhang, Lin'
'Lin, Wenbin'

_publ_section_title
;
 1D and 2D homochiral metal-organic frameworks built from a new chiral
 elongated binaphthalene-derived bipyridine.
;
_journal_issue 18
_journal_name_full 'Inorganic chemistry'
_journal_page_first 7278
_journal_page_last 7285
_journal_paper_doi 10.1021/ic060891x
_journal_volume 45
_journal_year 2006
_chemical_formula_sum 'C83 H84 Cd Cl4 N7 O15.5'
_chemical_formula_weight 1681.77
_space_group_IT_number 5
_space_group_name_Hall 'C 2y'
_space_group_name_H-M_alt 'C 1 2 1'
_symmetry_cell_setting monoclinic
_symmetry_space_group_name_H-M 'C 1 2 1'
_atom_sites_solution_hydrogens geom
_atom_sites_solution_primary direct
_atom_sites_solution_secondary difmap
_audit_creation_method SHELXL-97
_cell_angle_alpha 90.00
_cell_angle_beta 103.40(3)
_cell_angle_gamma 90.00
_cell_formula_units_Z 4
_cell_length_a 27.796(8)
_cell_length_b 31.895(11)
_cell_length_c 10.176(3)
_cell_measurement_temperature 173(2)
_cell_measurement_theta_max 23.33
_cell_measurement_theta_min 1.97
_cell_volume 8776(5)
_computing_cell_refinement 'Siemens SMART & SAINT'
_computing_data_collection 'Siemens SMART'
_computing_data_reduction 'Siemens XPREP'
_computing_structure_refinement 'Siemens SHELXTL'
_computing_structure_solution 'Siemens SHELXTL'
_diffrn_ambient_temperature 173(2)
_diffrn_measured_fraction_theta_full 0.987
_diffrn_measured_fraction_theta_max 0.987
_diffrn_radiation_monochromator graphite
_diffrn_radiation_source 'fine-focus sealed tube'
_diffrn_radiation_type MoK\a
_diffrn_radiation_wavelength 0.71073
_diffrn_reflns_av_R_equivalents 0.0517
_diffrn_reflns_av_sigmaI/netI 0.0645
_diffrn_reflns_limit_h_max 30
_diffrn_reflns_limit_h_min -28
_diffrn_reflns_limit_k_max 35
_diffrn_reflns_limit_k_min -35
_diffrn_reflns_limit_l_max 11
_diffrn_reflns_limit_l_min -11
_diffrn_reflns_number 34151
_diffrn_reflns_theta_full 23.33
_diffrn_reflns_theta_max 23.33
_diffrn_reflns_theta_min 1.97
_diffrn_standards_decay_% none
_diffrn_standards_interval_count none
_diffrn_standards_interval_time none
_diffrn_standards_number none
_exptl_absorpt_coefficient_mu 0.435
_exptl_absorpt_correction_T_max 1.0000
_exptl_absorpt_correction_T_min 0.5910
_exptl_absorpt_correction_type empirical
_exptl_absorpt_process_details 'SADABS (Sheldrick, 1996)'
_exptl_crystal_colour 'Light Green'
_exptl_crystal_density_diffrn 1.273
_exptl_crystal_density_method 'not measured'
_exptl_crystal_description Bloc
_exptl_crystal_F_000 3484
_exptl_crystal_size_max 0.80
_exptl_crystal_size_mid 0.60
_exptl_crystal_size_min 0.30
_refine_diff_density_max 2.160
_refine_diff_density_min -0.690
_refine_diff_density_rms 0.117
_refine_ls_abs_structure_details 'Flack H D (1983), Acta Cryst. A39, 876-881'
_refine_ls_abs_structure_Flack 0.01(4)
_refine_ls_extinction_method none
_refine_ls_goodness_of_fit_ref 1.050
_refine_ls_hydrogen_treatment mixed
_refine_ls_matrix_type full
_refine_ls_number_parameters 937
_refine_ls_number_reflns 12421
_refine_ls_number_restraints 4
_refine_ls_restrained_S_all 1.050
_refine_ls_R_factor_gt 0.0940
_refine_ls_shift/su_max 0.002
_refine_ls_shift/su_mean 0.000
_refine_ls_structure_factor_coef Fsqd
_refine_ls_weighting_details 'calc w=1/[\s^2^(Fo^2^)+(0.1724P)^2^+22.2336P] where P=(Fo^2^+2Fc^2^)/3'
_refine_ls_weighting_scheme calc
_refine_ls_wR_factor_gt 0.2398
_refine_ls_wR_factor_ref 0.2597
_reflns_number_gt 9604
_reflns_number_total 12421
_reflns_threshold_expression >2sigma(I)
_cod_data_source_file ic060891xsi20060522_093831.cif
_cod_data_source_block Compound_5
_cod_depositor_comments
;
The following automatic conversions were performed:

data item '_symmetry_cell_setting' value 'Monoclinic' was changed to
'monoclinic' in accordance with the
/home/saulius/struct/COD-crude-data/automatic-downloads/DataCite-retrospective/ACS/depositions/lib/dictionaries/cif_core.dic
dictionary named 'cif_core.dic' version 2.4.2 last updated on
2011-04-26.

Automatic conversion script
Id: cif_fix_values 6909 2019-04-08 15:41:33Z antanas 
;
_cod_original_sg_symbol_H-M C2
_cod_original_formula_sum 'C83 H84 Cd Cl4 N7 O15.50'
_cod_database_code 4350436
_refine_ls_r_factor_ref 0.1186

loop_
_symmetry_equiv_pos_as_xyz
'x, y, z'
'-x, y, -z'
'x+1/2, y+1/2, z'
'-x+1/2, y+1/2, -z'

loop_
_atom_site_label
_atom_site_type_symbol
_atom_site_fract_x
_atom_site_fract_y
_atom_site_fract_z
_atom_site_U_iso_or_equiv
_atom_site_adp_type
_atom_site_occupancy
_atom_site_symmetry_multiplicity
_atom_site_calc_flag
_atom_site_refinement_flags
Cd1 Cd 1.0000 -0.91122(3) 0.5000 0.0614(4) Uani 1 2 d S
Cd2 Cd 0.5000 -0.65885(3) 0.0000 0.0568(4) Uani 1 2 d S
Cl1 Cl 0.77718(17) -0.43403(11) 1.0052(5) 0.1025(14) Uani 1 1 d .
Cl2 Cl 1.00330(17) -0.67037(19) 1.2421(6) 0.1337(19) Uani 1 1 d .
Cl3 Cl 0.33176(14) -0.31787(12) 1.0361(4) 0.0846(10) Uani 1 1 d .
Cl4 Cl 0.20793(19) -0.62943(11) 0.5419(5) 0.1067(15) Uani 1 1 d .
O1 O 0.9223(3) -0.9347(2) 0.3421(8) 0.061(2) Uani 1 1 d .
O2 O 0.7322(5) -0.6786(3) 1.0873(14) 0.103(4) Uani 1 1 d .
O3 O 0.7287(3) -0.6546(3) 0.7597(10) 0.077(2) Uani 1 1 d .
O4 O 0.1496(3) -0.4281(3) 0.3968(9) 0.087(3) Uani 1 1 d .
O5 O 0.6262(9) -0.6434(8) 0.347(2) 0.223(10) Uiso 1 1 d D
O6 O 0.9493(5) -0.8854(5) 0.2434(16) 0.148(6) Uani 1 1 d .
O7 O 0.8924(5) -0.9245(4) 0.1329(10) 0.108(4) Uani 1 1 d .
O8 O 0.5732(4) -0.6670(4) 0.1775(15) 0.113(4) Uani 1 1 d D
O9 O 0.5698(14) -0.6054(13) 0.362(4) 0.308(15) Uiso 1 1 d .
O10 O 0.2902(4) -0.3930(3) 0.4167(10) 0.081(3) Uani 1 1 d .
N1 N 0.9182(4) -0.9176(3) 0.2309(14) 0.069(3) Uani 1 1 d .
N2 N 0.0331(4) -0.2115(2) 0.8854(12) 0.055(3) Uani 1 1 d .
N3 N 0.9526(4) -0.8584(4) 0.5691(13) 0.079(4) Uani 1 1 d .
N4 N 0.5857(10) -0.6435(11) 0.264(3) 0.207(13) Uiso 1 1 d D
N5 N 0.4545(4) -0.6092(3) 0.0923(11) 0.053(3) Uani 1 1 d .
N6 N 0.5361(4) -0.4571(3) 1.3712(10) 0.060(3) Uani 1 1 d .
C1 C 0.8837(5) -0.7335(3) 0.7927(16) 0.076(4) Uani 1 1 d .
H1A H 0.9186 -0.7299 0.8132 0.092 Uiso 1 1 calc R
C2 C 0.7050(7) -0.7456(5) 1.104(2) 0.115(6) Uani 1 1 d .
H2A H 0.6803 -0.7630 1.1328 0.173 Uiso 1 1 calc R
H2B H 0.7382 -0.7546 1.1515 0.173 Uiso 1 1 calc R
H2C H 0.7015 -0.7487 1.0064 0.173 Uiso 1 1 calc R
C3 C 0.8057(5) -0.6941(4) 0.7815(14) 0.066(4) Uani 1 1 d .
H3A H 0.7923 -0.7092 0.7009 0.079 Uiso 1 1 calc R
C4 C 0.9027(5) -0.8603(4) 0.5514(13) 0.068(3) Uani 1 1 d .
H4A H 0.8857 -0.8828 0.4993 0.082 Uiso 1 1 calc R
C5 C 0.8751(5) -0.6808(4) 0.9649(14) 0.069(3) Uani 1 1 d .
C6 C 0.5432(5) -0.4456(5) 1.2483(14) 0.087(4) Uani 1 1 d .
H6A H 0.5249 -0.4220 1.2075 0.105 Uiso 1 1 calc R
C7 C 0.6974(6) -0.6990(5) 1.138(2) 0.097(5) Uani 1 1 d .
H7A H 0.6637 -0.6894 1.0930 0.116 Uiso 1 1 calc R
H7B H 0.7028 -0.6947 1.2362 0.116 Uiso 1 1 calc R
C8 C 0.9725(4) -0.8257(4) 0.6292(16) 0.073(4) Uani 1 1 d .
H8A H 1.0071 -0.8227 0.6390 0.087 Uiso 1 1 calc R
C9 C 0.8450(5) -0.6511(4) 1.0133(15) 0.073(4) Uani 1 1 d .
C10 C 0.7967(5) -0.5116(4) 0.9269(17) 0.081(4) Uani 1 1 d .
H10A H 0.8184 -0.4986 0.8795 0.097 Uiso 1 1 calc R
C11 C 0.5991(5) -0.4962(4) 1.2331(14) 0.065(3) Uani 1 1 d .
C12 C 0.8664(6) -0.6295(5) 1.1361(18) 0.088(5) Uani 1 1 d .
H12A H 0.8465 -0.6104 1.1720 0.106 Uiso 1 1 calc R
C13 C 0.9427(6) -0.6636(7) 1.1504(19) 0.115(6) Uani 1 1 d .
C14 C 0.7692(5) -0.4866(4) 0.9973(14) 0.073(4) Uani 1 1 d .
C15 C 0.9234(5) -0.6863(4) 1.0371(14) 0.075(4) Uiso 1 1 d .
H15A H 0.9436 -0.7064 1.0069 0.090 Uiso 1 1 calc R
C16 C 0.5741(5) -0.4644(5) 1.1752(16) 0.082(4) Uani 1 1 d .
H16A H 0.5766 -0.4544 1.0890 0.099 Uiso 1 1 calc R
C17 C 0.5914(6) -0.5136(4) 1.3517(18) 0.085(4) Uani 1 1 d .
H17A H 0.6086 -0.5383 1.3879 0.102 Uiso 1 1 calc R
C18 C 0.8755(4) -0.8321(3) 0.6035(13) 0.064(3) Uani 1 1 d .
H18A H 0.8411 -0.8368 0.5931 0.076 Uiso 1 1 calc R
C19 C 0.8539(4) -0.7006(4) 0.8480(13) 0.057(3) Uani 1 1 d .
C20 C 0.8956(5) -0.7985(4) 0.6677(16) 0.069(4) Uani 1 1 d .
C21 C 0.9119(6) -0.6352(6) 1.200(2) 0.105(5) Uani 1 1 d .
H21A H 0.9248 -0.6201 1.2809 0.126 Uiso 1 1 calc R
C22 C 0.9485(5) -0.7938(4) 0.6820(16) 0.078(4) Uani 1 1 d .
H22A H 0.9659 -0.7700 0.7253 0.093 Uiso 1 1 calc R
C23 C 0.7758(4) -0.6655(4) 0.8304(15) 0.072(4) Uani 1 1 d .
C24 C 0.8666(5) -0.7654(4) 0.7219(14) 0.065(3) Uani 1 1 d .
H24A H 0.8317 -0.7687 0.7009 0.078 Uiso 1 1 calc R
C25 C 0.6626(5) -0.5494(3) 1.2125(14) 0.071(4) Uani 1 1 d .
H25A H 0.6589 -0.5609 1.2956 0.086 Uiso 1 1 calc R
C26 C 0.7316(5) -0.5503(4) 1.0733(14) 0.063(4) Uani 1 1 d .
C27 C 0.7305(5) -0.6366(4) 1.0780(17) 0.072(4) Uani 1 1 d .
C28 C 0.7613(4) -0.6170(4) 1.0030(14) 0.061(3) Uani 1 1 d .
C29 C 0.7003(5) -0.6115(4) 1.1378(18) 0.079(5) Uani 1 1 d .
H29A H 0.6786 -0.6254 1.1833 0.095 Uiso 1 1 calc R
C30 C 0.7923(5) -0.5541(4) 0.9263(15) 0.069(4) Uani 1 1 d .
H30A H 0.8093 -0.5708 0.8743 0.083 Uiso 1 1 calc R
C31 C 0.6993(6) -0.5700(6) 1.137(2) 0.100(6) Uani 1 1 d .
C32 C 0.5567(5) -0.4935(5) 1.4207(14) 0.079(4) Uani 1 1 d .
H32A H 0.5490 -0.5059 1.4982 0.095 Uiso 1 1 calc R
C33 C 0.7377(4) -0.5038(4) 1.0668(14) 0.062(3) Uani 1 1 d .
H33A H 0.7193 -0.4860 1.1118 0.074 Uiso 1 1 calc R
C34 C 0.7951(5) -0.6450(4) 0.9487(17) 0.074(4) Uani 1 1 d .
C35 C 0.7632(4) -0.5726(4) 1.0013(14) 0.064(4) Uani 1 1 d .
C36 C 0.6690(14) -0.6933(18) 0.663(5) 0.43(5) Uani 1 1 d .
H36A H 0.6616 -0.7184 0.6063 0.639 Uiso 1 1 calc R
H36B H 0.6440 -0.6717 0.6296 0.639 Uiso 1 1 calc R
H36C H 0.6685 -0.7005 0.7564 0.639 Uiso 1 1 calc R
C37 C 0.6367(5) -0.5161(4) 1.1618(14) 0.077(4) Uani 1 1 d .
H37A H 0.6414 -0.5042 1.0801 0.093 Uiso 1 1 calc R
C41 C 0.4416(4) -0.5448(3) 0.1854(12) 0.054(3) Uani 1 1 d .
H41A H 0.4541 -0.5174 0.2090 0.065 Uiso 1 1 calc R
C42 C 0.1705(5) -0.3564(4) 0.6828(14) 0.065(3) Uani 1 1 d .
C43 C 0.2310(9) -0.3600(7) 0.2465(19) 0.172(13) Uani 1 1 d .
H43A H 0.2269 -0.3458 0.1592 0.258 Uiso 1 1 calc R
H43B H 0.2212 -0.3411 0.3114 0.258 Uiso 1 1 calc R
H43C H 0.2102 -0.3852 0.2354 0.258 Uiso 1 1 calc R
C44 C 0.3235(4) -0.5360(3) 0.2984(11) 0.046(3) Uani 1 1 d .
H44A H 0.3109 -0.5638 0.2860 0.056 Uiso 1 1 calc R
C45 C 0.2047(5) -0.5058(4) 0.5858(13) 0.063(3) Uani 1 1 d .
H45A H 0.1893 -0.4864 0.6339 0.075 Uiso 1 1 calc R
C46 C 0.0804(5) -0.2738(3) 0.8898(13) 0.063(3) Uani 1 1 d .
H46A H 0.0985 -0.2956 0.9427 0.076 Uiso 1 1 calc R
C47 C 0.2474(5) -0.4479(3) 0.4933(13) 0.050(3) Uani 1 1 d .
C48 C 0.2198(5) -0.5756(3) 0.5259(15) 0.070(4) Uani 1 1 d .
C49 C 0.2511(5) -0.5630(4) 0.4544(13) 0.063(3) Uani 1 1 d .
H49A H 0.2671 -0.5834 0.4114 0.075 Uiso 1 1 calc R
C50 C 0.4699(4) -0.5721(3) 0.1362(11) 0.051(3) Uani 1 1 d .
H50A H 0.5026 -0.5640 0.1335 0.061 Uiso 1 1 calc R
C51 C 0.1952(6) -0.5483(5) 0.5924(16) 0.086(5) Uani 1 1 d .
H51A H 0.1723 -0.5583 0.6414 0.103 Uiso 1 1 calc R
C52 C 0.1447(5) -0.3248(4) 0.7484(15) 0.074(4) Uani 1 1 d .
H52A H 0.1568 -0.3201 0.8425 0.089 Uiso 1 1 calc R
C53 C 0.7033(6) -0.6822(5) 0.660(2) 0.096(5) Uani 1 1 d .
H53A H 0.7000 -0.6680 0.5717 0.115 Uiso 1 1 calc R
H53B H 0.7249 -0.7068 0.6595 0.115 Uiso 1 1 calc R
C54 C 0.3944(3) -0.5549(3) 0.2034(11) 0.037(2) Uani 1 1 d .
C55 C 0.2844(6) -0.3724(5) 0.2978(16) 0.083(4) Uani 1 1 d .
H55A H 0.2948 -0.3907 0.2307 0.100 Uiso 1 1 calc R
H55B H 0.3055 -0.3470 0.3104 0.100 Uiso 1 1 calc R
C56 C 0.3775(4) -0.5956(3) 0.1500(13) 0.061(3) Uani 1 1 d .
H56A H 0.3457 -0.6053 0.1555 0.074 Uiso 1 1 calc R
C57 C 0.1054(5) -0.3024(5) 0.6838(13) 0.073(4) Uani 1 1 d .
H57A H 0.0939 -0.3058 0.5890 0.087 Uiso 1 1 calc R
C58 C 0.0294(4) -0.2104(4) 0.7494(15) 0.071(4) Uani 1 1 d .
H58A H 0.0104 -0.1888 0.6975 0.086 Uiso 1 1 calc R
C59 C 0.0565(5) -0.2451(3) 0.9492(13) 0.060(3) Uani 1 1 d .
H59A H 0.0562 -0.2490 1.0416 0.072 Uiso 1 1 calc R
C60 C 0.3657(4) -0.5276(3) 0.2569(10) 0.047(3) Uani 1 1 d .
H60A H 0.3767 -0.4993 0.2661 0.056 Uiso 1 1 calc R
C61 C 0.2379(4) -0.4909(4) 0.5066(11) 0.048(3) Uani 1 1 d .
C62 C 0.2969(4) -0.4031(3) 0.7410(11) 0.051(3) Uani 1 1 d .
H62A H 0.3138 -0.4245 0.7048 0.062 Uiso 1 1 calc R
C63 C 0.3212(5) -0.3814(4) 0.8490(13) 0.067(3) Uani 1 1 d .
H63A H 0.3546 -0.3884 0.8887 0.081 Uiso 1 1 calc R
C64 C 0.3040(5) -0.4649(3) 0.3542(12) 0.054(3) Uani 1 1 d .
H64A H 0.3266 -0.4551 0.3040 0.065 Uiso 1 1 calc R
C65 C 0.2958(4) -0.5051(3) 0.3617(10) 0.040(2) Uani 1 1 d .
C66 C 0.0788(4) -0.2718(4) 0.7573(15) 0.063(3) Uani 1 1 d .
C67 C 0.2612(4) -0.5220(4) 0.4404(10) 0.042(2) Uani 1 1 d .
C69 C 0.2204(4) -0.4157(5) 0.5647(9) 0.054(3) Uani 1 1 d .
C70 C 0.2789(6) -0.4354(4) 0.4213(13) 0.067(4) Uani 1 1 d .
C71 C 0.0535(5) -0.2406(5) 0.6819(17) 0.085(4) Uani 1 1 d .
H71A H 0.0517 -0.2388 0.5877 0.102 Uiso 1 1 calc R
C72 C 0.4067(4) -0.6202(3) 0.0923(13) 0.061(3) Uani 1 1 d .
H72A H 0.3936 -0.6457 0.0505 0.073 Uiso 1 1 calc R
C73 C 0.2227(5) -0.3622(4) 0.7391(12) 0.063(3) Uani 1 1 d .
C74 C 0.1483(5) -0.3778(5) 0.5752(13) 0.073(4) Uani 1 1 d .
H74A H 0.1140 -0.3730 0.5393 0.088 Uiso 1 1 calc R
C75 C 0.2484(4) -0.3951(3) 0.6819(11) 0.051(3) Uani 1 1 d .
C76 C 0.2983(5) -0.3475(4) 0.9075(12) 0.062(3) Uani 1 1 d .
C77 C 0.2510(4) -0.3402(4) 0.8495(13) 0.060(3) Uani 1 1 d .
H77A H 0.2351 -0.3183 0.8861 0.073 Uiso 1 1 calc R
C78 C 0.1720(4) -0.4068(4) 0.5114(12) 0.062(3) Uani 1 1 d .
C79 C 0.1037(8) -0.4141(11) 0.320(3) 0.188(14) Uani 1 1 d .
H79A H 0.1059 -0.3841 0.2967 0.226 Uiso 1 1 calc R
H79B H 0.0781 -0.4171 0.3731 0.226 Uiso 1 1 calc R
C80 C 0.0903(10) -0.441(2) 0.193(4) 0.55(7) Uani 1 1 d .
H80A H 0.0588 -0.4308 0.1362 0.832 Uiso 1 1 calc R
H80B H 0.0872 -0.4700 0.2171 0.832 Uiso 1 1 calc R
H80C H 0.1163 -0.4379 0.1424 0.832 Uiso 1 1 calc R
O101 O 0.2944(15) -0.2385(12) 1.406(4) 0.291(15) Uiso 1 1 d .
O102 O 1.0000 -0.8275(6) 1.0000 0.124(6) Uiso 1 2 d S
N101 N 0.3740(7) -0.2323(6) 1.3735(18) 0.138(6) Uiso 1 1 d .
C101 C 0.4023(5) -0.2700(4) 1.3063(14) 0.074(3) Uiso 1 1 d .
H10B H 0.3776 -0.2874 1.2459 0.112 Uiso 1 1 calc R
H10C H 0.4217 -0.2876 1.3786 0.112 Uiso 1 1 calc R
H10D H 0.4244 -0.2574 1.2549 0.112 Uiso 1 1 calc R
C102 C 0.4108(6) -0.2020(5) 1.4768(15) 0.094(4) Uiso 1 1 d .
H10E H 0.3914 -0.1809 1.5120 0.141 Uiso 1 1 calc R
H10F H 0.4333 -0.1881 1.4296 0.141 Uiso 1 1 calc R
H10G H 0.4300 -0.2187 1.5518 0.141 Uiso 1 1 calc R
C103 C 0.3240(7) -0.2410(6) 1.3809(17) 0.091(4) Uiso 1 1 d .
H10H H 0.3170 -0.2645 1.3218 0.109 Uiso 1 1 calc R
C104 C 1.0200(12) -0.7885(10) 0.963(3) 0.090(8) Uiso 0.50 1 d P
C105 C 0.9993(8) -0.7556(7) 1.0445(18) 0.051(5) Uiso 0.50 1 d P
C114 C 1.1099(16) -0.5979(14) 1.286(4) 0.119(12) Uiso 0.50 1 d P
H11A H 1.1238 -0.5902 1.2093 0.179 Uiso 0.50 1 calc PR
H11B H 1.0851 -0.6199 1.2590 0.179 Uiso 0.50 1 calc PR
H11C H 1.1365 -0.6081 1.3603 0.179 Uiso 0.50 1 calc PR
O110 O 1.0000 -0.564(3) 1.0000 0.43(4) Uiso 1 2 d S
O104 O 1.1019(10) -0.2417(9) 1.326(3) 0.123(8) Uiso 0.50 1 d P
H10K H 1.1241 -0.2313 1.2923 0.185 Uiso 0.50 1 calc PR
C108 C 1.0450(12) -0.3130(11) 1.295(3) 0.098(9) Uiso 0.50 1 d P
H10L H 1.0444 -0.3373 1.2351 0.146 Uiso 0.50 1 calc PR
H10M H 1.0126 -0.2992 1.2729 0.146 Uiso 0.50 1 calc PR
H10N H 1.0525 -0.3223 1.3888 0.146 Uiso 0.50 1 calc PR
C109 C 1.089(4) -0.279(3) 1.271(10) 0.27(4) Uiso 0.50 1 d P
H10O H 1.1202 -0.2950 1.2910 0.328 Uiso 0.50 1 calc PR
H10P H 1.0813 -0.2733 1.1728 0.328 Uiso 0.50 1 calc PR
O105 O 0.5000 -0.8577(18) 0.5000 0.33(2) Uiso 1 2 d S
C112 C 0.925(2) -0.488(2) 1.299(6) 0.17(2) Uiso 0.50 1 d PD
H11G H 0.9033 -0.4700 1.3385 0.206 Uiso 0.50 1 calc PR
H11H H 0.9533 -0.4714 1.2835 0.206 Uiso 0.50 1 calc PR
C113 C 0.941(6) -0.521(4) 1.376(14) 0.50(10) Uiso 0.50 1 d PD
H11D H 0.9593 -0.5111 1.4647 0.745 Uiso 0.50 1 calc PR
H11E H 0.9618 -0.5382 1.3341 0.745 Uiso 0.50 1 calc PR
H11F H 0.9120 -0.5372 1.3874 0.745 Uiso 0.50 1 calc PR
O108 O 1.211(2) -0.2771(19) 1.479(6) 0.24(2) Uiso 0.50 1 d P
O111 O 0.9029(14) -0.5045(13) 1.197(4) 0.162(12) Uiso 0.50 1 d P
O103 O 1.067(2) -0.571(2) 1.462(6) 0.27(2) Uiso 0.50 1 d P
H10A H 1.0558 -0.5484 1.4864 0.406 Uiso 0.50 1 calc PR
C106 C 1.088(4) -0.563(3) 1.330(9) 0.29(4) Uiso 0.50 1 d P
H10I H 1.0602 -0.5531 1.2556 0.348 Uiso 0.50 1 calc PR
H10J H 1.1124 -0.5396 1.3488 0.348 Uiso 0.50 1 calc PR
O107 O 0.4839(18) -0.2214(16) 1.369(5) 0.217(18) Uiso 0.50 1 d P
O109 O 0.5210(13) -0.6251(14) 0.505(5) 0.196(16) Uiso 0.50 1 d P

loop_
_atom_site_aniso_label
_atom_site_aniso_U_11
_atom_site_aniso_U_22
_atom_site_aniso_U_33
_atom_site_aniso_U_23
_atom_site_aniso_U_13
_atom_site_aniso_U_12
Cd1 0.0673(8) 0.0329(6) 0.1080(10) 0.000 0.0692(8) 0.000
Cd2 0.0587(7) 0.0313(6) 0.1022(10) 0.000 0.0631(7) 0.000
Cl1 0.122(3) 0.0474(18) 0.154(4) -0.018(2) 0.064(3) 0.0115(19)
Cl2 0.081(3) 0.141(4) 0.169(5) -0.034(3) 0.007(3) 0.026(3)
Cl3 0.092(2) 0.083(2) 0.088(2) -0.0231(18) 0.0397(19) -0.0170(19)
Cl4 0.150(4) 0.0478(19) 0.153(4) -0.007(2) 0.099(3) -0.011(2)
O1 0.079(5) 0.038(4) 0.076(6) 0.000(4) 0.041(4) -0.001(4)
O2 0.107(8) 0.052(6) 0.174(11) -0.016(6) 0.082(8) -0.003(6)
O3 0.057(5) 0.065(6) 0.114(7) -0.017(5) 0.028(5) 0.011(5)
O4 0.059(5) 0.122(8) 0.075(6) -0.030(6) 0.001(5) 0.051(5)
O6 0.125(10) 0.145(12) 0.182(13) 0.077(10) 0.054(9) -0.046(9)
O7 0.117(9) 0.147(11) 0.043(5) 0.034(6) -0.015(6) -0.004(7)
O8 0.083(7) 0.103(9) 0.164(12) 0.055(9) 0.049(7) -0.016(6)
O10 0.130(9) 0.035(5) 0.102(7) 0.010(4) 0.076(6) 0.013(5)
N1 0.072(7) 0.055(7) 0.096(9) 0.034(7) 0.050(7) 0.038(6)
N2 0.066(6) 0.012(4) 0.108(8) -0.004(4) 0.063(6) -0.002(4)
N3 0.066(7) 0.081(9) 0.104(9) -0.019(7) 0.045(7) -0.012(7)
N5 0.062(6) 0.023(5) 0.095(7) -0.004(4) 0.058(6) -0.006(4)
N6 0.070(7) 0.056(6) 0.069(7) 0.005(5) 0.044(5) 0.027(5)
C1 0.083(9) 0.021(5) 0.152(13) -0.005(7) 0.081(9) 0.007(6)
C2 0.109(13) 0.062(9) 0.186(19) 0.000(11) 0.056(13) 0.001(9)
C3 0.073(9) 0.037(6) 0.098(9) -0.023(6) 0.044(8) 0.014(6)
C4 0.073(8) 0.054(7) 0.099(9) -0.015(6) 0.064(7) -0.010(6)
C5 0.054(7) 0.069(8) 0.083(9) -0.006(7) 0.016(7) 0.006(6)
C6 0.082(9) 0.118(12) 0.075(9) 0.013(8) 0.044(7) 0.023(9)
C7 0.084(11) 0.054(8) 0.155(16) -0.006(10) 0.032(11) -0.009(8)
C8 0.037(6) 0.056(8) 0.137(12) -0.006(8) 0.046(7) 0.003(6)
C9 0.059(8) 0.058(8) 0.112(11) -0.021(7) 0.035(7) 0.006(6)
C10 0.076(9) 0.047(8) 0.132(13) -0.012(8) 0.048(9) -0.002(7)
C11 0.074(8) 0.051(7) 0.083(9) -0.025(7) 0.046(7) -0.031(7)
C12 0.063(9) 0.078(10) 0.121(13) -0.019(9) 0.014(9) 0.022(7)
C13 0.071(9) 0.142(16) 0.126(14) 0.026(13) 0.013(9) 0.034(11)
C14 0.085(10) 0.053(8) 0.070(8) -0.023(6) -0.004(8) 0.041(7)
C16 0.070(8) 0.076(9) 0.120(11) 0.007(8) 0.062(8) 0.027(7)
C17 0.078(10) 0.056(8) 0.133(13) -0.002(8) 0.048(9) 0.023(7)
C18 0.066(7) 0.035(6) 0.110(10) -0.002(6) 0.061(7) -0.010(5)
C19 0.049(7) 0.051(7) 0.075(8) -0.006(6) 0.023(6) 0.002(5)
C20 0.060(8) 0.052(7) 0.119(11) -0.015(7) 0.067(8) -0.003(6)
C21 0.078(11) 0.114(14) 0.129(14) -0.018(11) 0.034(10) 0.017(10)
C22 0.065(8) 0.059(7) 0.128(12) -0.036(8) 0.062(8) -0.026(6)
C23 0.051(7) 0.067(8) 0.104(10) -0.044(8) 0.032(7) 0.013(6)
C24 0.059(7) 0.055(8) 0.097(9) -0.006(7) 0.048(7) 0.010(6)
C25 0.098(10) 0.016(5) 0.084(9) -0.009(5) -0.010(8) 0.006(6)
C26 0.060(7) 0.033(6) 0.100(10) -0.024(6) 0.028(7) 0.018(6)
C27 0.071(8) 0.029(7) 0.129(12) -0.026(7) 0.049(9) -0.021(6)
C28 0.046(7) 0.056(7) 0.080(8) -0.024(6) 0.013(6) 0.005(6)
C29 0.067(9) 0.045(8) 0.144(13) -0.039(8) 0.064(9) -0.016(6)
C30 0.079(9) 0.035(7) 0.105(10) -0.005(6) 0.046(8) -0.004(6)
C31 0.062(9) 0.095(13) 0.162(16) -0.045(11) 0.062(10) 0.004(8)
C32 0.062(8) 0.109(12) 0.067(8) -0.024(8) 0.017(7) 0.019(8)
C33 0.052(7) 0.057(7) 0.083(8) -0.020(6) 0.031(6) 0.004(6)
C34 0.061(8) 0.049(7) 0.122(11) -0.033(7) 0.040(8) 0.002(6)
C35 0.046(7) 0.044(7) 0.093(9) -0.020(7) -0.001(7) 0.018(5)
C36 0.28(4) 0.65(10) 0.44(6) -0.42(7) 0.26(5) -0.38(6)
C37 0.093(10) 0.066(8) 0.078(9) -0.021(7) 0.031(7) 0.014(7)
C41 0.066(7) 0.027(5) 0.087(8) -0.014(5) 0.053(7) -0.016(5)
C42 0.073(9) 0.055(7) 0.078(9) -0.021(7) 0.038(7) 0.004(7)
C43 0.25(3) 0.150(19) 0.104(13) -0.001(12) 0.016(15) 0.16(2)
C44 0.053(6) 0.018(5) 0.081(7) -0.006(5) 0.041(6) 0.007(4)
C45 0.067(8) 0.063(9) 0.067(8) -0.010(6) 0.036(6) 0.017(6)
C46 0.092(9) 0.036(6) 0.071(9) 0.002(5) 0.037(7) 0.025(6)
C47 0.060(7) 0.018(5) 0.085(8) -0.001(5) 0.039(6) 0.016(5)
C48 0.104(10) 0.013(5) 0.109(10) -0.006(5) 0.059(9) 0.002(6)
C49 0.067(8) 0.052(7) 0.081(9) -0.001(6) 0.042(7) 0.009(6)
C50 0.049(6) 0.057(7) 0.055(7) -0.012(5) 0.029(5) -0.004(5)
C51 0.114(12) 0.073(10) 0.091(10) 0.008(8) 0.066(9) 0.026(8)
C52 0.069(8) 0.069(8) 0.093(9) -0.020(7) 0.037(8) 0.024(7)
C53 0.065(9) 0.065(9) 0.166(16) -0.035(10) 0.045(10) -0.016(8)
C54 0.027(5) 0.025(5) 0.064(7) -0.006(4) 0.020(4) -0.007(4)
C55 0.099(11) 0.063(8) 0.099(11) 0.001(8) 0.048(9) 0.013(8)
C56 0.052(6) 0.033(5) 0.117(10) -0.004(6) 0.056(7) -0.007(5)
C57 0.062(8) 0.097(10) 0.062(8) -0.008(7) 0.020(6) 0.015(7)
C58 0.062(7) 0.053(7) 0.114(11) -0.020(7) 0.051(7) 0.013(5)
C59 0.089(9) 0.032(6) 0.077(8) 0.008(5) 0.054(7) 0.018(6)
C60 0.049(6) 0.042(6) 0.060(6) -0.004(5) 0.034(5) 0.025(5)
C61 0.058(7) 0.045(6) 0.051(6) -0.009(5) 0.032(5) 0.003(5)
C62 0.059(7) 0.043(6) 0.061(7) -0.013(5) 0.032(6) -0.001(5)
C63 0.058(7) 0.077(9) 0.077(9) 0.003(7) 0.038(7) -0.010(7)
C64 0.079(8) 0.026(6) 0.070(8) -0.015(5) 0.043(7) 0.006(5)
C65 0.040(6) 0.038(6) 0.045(6) 0.001(5) 0.018(5) 0.016(5)
C66 0.051(7) 0.043(7) 0.103(11) -0.013(7) 0.035(7) 0.008(6)
C67 0.044(6) 0.051(7) 0.034(5) 0.004(5) 0.013(4) -0.002(5)
C69 0.055(7) 0.088(9) 0.020(5) 0.004(6) 0.010(5) 0.026(7)
C70 0.106(11) 0.045(8) 0.067(8) 0.005(6) 0.052(8) 0.041(7)
C71 0.072(9) 0.089(10) 0.110(11) -0.015(9) 0.051(8) 0.005(8)
C72 0.062(7) 0.018(5) 0.120(10) -0.010(5) 0.058(7) -0.002(4)
C73 0.076(9) 0.054(7) 0.065(8) -0.006(6) 0.029(7) 0.012(6)
C74 0.069(8) 0.093(10) 0.057(8) -0.010(7) 0.012(7) 0.041(8)
C75 0.052(7) 0.048(6) 0.055(7) 0.005(5) 0.016(5) 0.020(5)
C76 0.075(9) 0.056(7) 0.059(7) -0.002(6) 0.026(6) -0.011(6)
C77 0.052(7) 0.053(7) 0.086(9) -0.006(6) 0.038(6) 0.004(5)
C78 0.047(7) 0.068(8) 0.069(8) -0.012(7) 0.011(6) 0.019(6)
C79 0.120(17) 0.26(3) 0.16(2) -0.09(2) -0.021(15) 0.10(2)
C80 0.14(2) 1.05(15) 0.36(5) -0.53(8) -0.18(3) 0.30(5)

loop_
_atom_type_symbol
_atom_type_description
_atom_type_scat_dispersion_real
_atom_type_scat_dispersion_imag
_atom_type_scat_source
C C 0.0033 0.0016 'International Tables Vol C Tables 4.2.6.8 and 6.1.1.4'
H H 0.0000 0.0000 'International Tables Vol C Tables 4.2.6.8 and 6.1.1.4'
N N 0.0061 0.0033 'International Tables Vol C Tables 4.2.6.8 and 6.1.1.4'
O O 0.0106 0.0060 'International Tables Vol C Tables 4.2.6.8 and 6.1.1.4'
Cl Cl 0.1484 0.1585 'International Tables Vol C Tables 4.2.6.8 and 6.1.1.4'
Cd Cd -0.8075 1.2024 'International Tables Vol C Tables 4.2.6.8 and 6.1.1.4'

loop_
_geom_angle_atom_site_label_1
_geom_angle_atom_site_label_2
_geom_angle_atom_site_label_3
_geom_angle
_geom_angle_site_symmetry_1
_geom_angle_site_symmetry_3
N6 Cd1 N6 102.6(6) 4_647 3_544
N6 Cd1 N3 86.4(4) 4_647 .
N6 Cd1 N3 163.9(4) 3_544 .
N6 Cd1 N3 163.9(4) 4_647 2_756
N6 Cd1 N3 86.4(4) 3_544 2_756
N3 Cd1 N3 88.2(6) . 2_756
N6 Cd1 O1 75.7(3) 4_647 .
N6 Cd1 O1 82.6(3) 3_544 .
N3 Cd1 O1 86.9(3) . .
N3 Cd1 O1 119.1(4) 2_756 .
N6 Cd1 O1 82.6(3) 4_647 2_756
N6 Cd1 O1 75.7(3) 3_544 2_756
N3 Cd1 O1 119.1(4) . 2_756
N3 Cd1 O1 86.9(3) 2_756 2_756
O1 Cd1 O1 145.0(3) . 2_756
N2 Cd2 N2 88.8(4) 4_546 3_544
N2 Cd2 N5 88.5(3) 4_546 .
N2 Cd2 N5 170.7(4) 3_544 .
N2 Cd2 N5 170.7(4) 4_546 2_655
N2 Cd2 N5 88.5(3) 3_544 2_655
N5 Cd2 N5 95.5(4) . 2_655
N2 Cd2 O8 86.3(5) 4_546 2_655
N2 Cd2 O8 84.9(4) 3_544 2_655
N5 Cd2 O8 86.1(3) . 2_655
N5 Cd2 O8 102.3(5) 2_655 2_655
N2 Cd2 O8 84.9(4) 4_546 .
N2 Cd2 O8 86.3(5) 3_544 .
N5 Cd2 O8 102.3(5) . .
N5 Cd2 O8 86.1(3) 2_655 .
O8 Cd2 O8 167.6(6) 2_655 .
N1 O1 Cd1 109.9(8) . .
C27 O2 C7 119.0(13) . .
C23 O3 C53 118.4(10) . .
C78 O4 C79 119.4(13) . .
N4 O8 Cd2 124.1(18) . .
C55 O10 C70 121.4(12) . .
O7 N1 O1 129.8(13) . .
O7 N1 O6 120.8(12) . .
O1 N1 O6 109.4(13) . .
C59 N2 C58 115.2(9) . .
C59 N2 Cd2 122.2(8) . 3_456
C58 N2 Cd2 122.6(7) . 3_456
C8 N3 C4 114.7(12) . .
C8 N3 Cd1 121.5(9) . .
C4 N3 Cd1 123.8(9) . .
O8 N4 O5 126(3) . .
O8 N4 O9 148(3) . .
O5 N4 O9 85(3) . .
C50 N5 C72 118.3(9) . .
C50 N5 Cd2 125.6(7) . .
C72 N5 Cd2 116.0(6) . .
C32 N6 C6 116.0(11) . .
C32 N6 Cd1 122.2(8) . 3_456
C6 N6 Cd1 121.2(9) . 3_456
C24 C1 C19 126.5(12) . .
C19 C3 C23 121.1(12) . .
C18 C4 N3 124.2(12) . .
C19 C5 C15 125.3(12) . .
C19 C5 C9 116.3(11) . .
C15 C5 C9 118.4(13) . .
N6 C6 C16 127.9(14) . .
O2 C7 C2 103.2(14) . .
N3 C8 C22 126.4(11) . .
C34 C9 C5 121.6(12) . .
C34 C9 C12 120.6(11) . .
C5 C9 C12 117.7(12) . .
C30 C10 C14 120.5(14) . .
C16 C11 C17 122.4(12) . .
C16 C11 C37 117.4(12) . .
C17 C11 C37 120.1(13) . .
C21 C12 C9 122.1(15) . .
C15 C13 C21 119.3(14) . .
C15 C13 Cl2 122.0(14) . .
C21 C13 Cl2 118.6(16) . .
C33 C14 C10 121.7(13) . .
C33 C14 Cl1 117.9(9) . .
C10 C14 Cl1 120.3(13) . .
C13 C15 C5 121.7(14) . .
C11 C16 C6 115.2(14) . .
C11 C17 C32 119.4(13) . .
C20 C18 C4 121.6(11) . .
C3 C19 C5 122.6(11) . .
C3 C19 C1 118.4(12) . .
C5 C19 C1 118.8(12) . .
C18 C20 C22 116.1(10) . .
C18 C20 C24 123.5(11) . .
C22 C20 C24 120.4(11) . .
C12 C21 C13 120.8(18) . .
C8 C22 C20 116.8(11) . .
C34 C23 O3 117.9(10) . .
C34 C23 C3 118.8(12) . .
O3 C23 C3 123.1(12) . .
C1 C24 C20 127.2(12) . .
C37 C25 C31 120.3(15) . .
C31 C26 C35 123.4(12) . .
C31 C26 C33 124.5(12) . .
C35 C26 C33 112.0(12) . .
O2 C27 C29 123.9(14) . .
O2 C27 C28 117.5(13) . .
C29 C27 C28 118.6(12) . .
C35 C28 C27 118.4(11) . .
C35 C28 C34 124.6(12) . .
C27 C28 C34 116.3(12) . .
C31 C29 C27 125.6(14) . .
C10 C30 C35 119.3(13) . .
C29 C31 C26 116.6(13) . .
C29 C31 C25 115.4(15) . .
C26 C31 C25 127.9(15) . .
N6 C32 C17 118.1(14) . .
C14 C33 C26 121.0(11) . .
C23 C34 C9 119.3(11) . .
C23 C34 C28 117.6(12) . .
C9 C34 C28 123.1(12) . .
C30 C35 C28 117.6(12) . .
C30 C35 C26 125.2(12) . .
C28 C35 C26 117.0(13) . .
C25 C37 C11 121.0(14) . .
C50 C41 C54 123.0(9) . .
C74 C42 C73 119.9(11) . .
C74 C42 C52 123.0(13) . .
C73 C42 C52 117.0(11) . .
C60 C44 C65 125.0(9) . .
C51 C45 C61 120.4(11) . .
C66 C46 C59 120.8(11) . .
C70 C47 C61 120.6(10) . .
C70 C47 C69 120.9(10) . .
C61 C47 C69 118.5(10) . .
C49 C48 C51 123.0(12) . .
C49 C48 Cl4 120.6(10) . .
C51 C48 Cl4 116.4(11) . .
C48 C49 C67 122.1(11) . .
N5 C50 C41 122.7(10) . .
C48 C51 C45 118.1(13) . .
C57 C52 C42 124.3(13) . .
C36 C53 O3 121(2) . .
C60 C54 C41 123.5(9) . .
C60 C54 C56 123.4(9) . .
C41 C54 C56 112.9(8) . .
O10 C55 C43 109.9(15) . .
C72 C56 C54 120.6(9) . .
C52 C57 C66 122.3(12) . .
N2 C58 C71 122.3(13) . .
N2 C59 C46 123.9(11) . .
C44 C60 C54 128.2(10) . .
C47 C61 C45 122.4(10) . .
C47 C61 C67 120.7(10) . .
C45 C61 C67 116.9(10) . .
C63 C62 C75 121.4(11) . .
C62 C63 C76 122.4(12) . .
C65 C64 C70 120.3(12) . .
C64 C65 C44 120.6(10) . .
C64 C65 C67 121.9(10) . .
C44 C65 C67 117.3(9) . .
C46 C66 C71 119.9(11) . .
C46 C66 C57 123.8(12) . .
C71 C66 C57 116.3(13) . .
C49 C67 C61 119.4(10) . .
C49 C67 C65 125.6(10) . .
C61 C67 C65 115.0(9) . .
C78 C69 C75 122.4(11) . .
C78 C69 C47 119.6(11) . .
C75 C69 C47 118.0(9) . .
C47 C70 O10 119.7(10) . .
C47 C70 C64 121.4(12) . .
O10 C70 C64 118.8(12) . .
C66 C71 C58 117.5(14) . .
C56 C72 N5 121.9(9) . .
C77 C73 C42 125.5(10) . .
C77 C73 C75 116.2(11) . .
C42 C73 C75 118.2(11) . .
C42 C74 C78 123.7(12) . .
C62 C75 C69 125.0(10) . .
C62 C75 C73 118.8(11) . .
C69 C75 C73 116.1(10) . .
C77 C76 C63 115.4(11) . .
C77 C76 Cl3 123.4(10) . .
C63 C76 Cl3 121.0(10) . .
C76 C77 C73 125.6(11) . .
C69 C78 O4 116.8(10) . .
C69 C78 C74 119.2(12) . .
O4 C78 C74 124.0(10) . .
O4 C79 C80 107.9(19) . .
C104 O102 C104 61(3) . 2_757
C103 N101 C102 123.9(16) . .
C103 N101 C101 115.8(15) . .
C102 N101 C101 114.4(14) . .
O101 C103 N101 159(3) . .
C105 C104 O102 126(3) 2_757 .
C105 C104 C104 69.4(19) 2_757 2_757
O102 C104 C104 59.3(13) . 2_757
C105 C104 C105 36.7(17) 2_757 .
O102 C104 C105 103(2) . .
C104 C104 C105 45.8(14) 2_757 .
C105 C105 C104 93(2) 2_757 2_757
C105 C105 C104 49.9(16) 2_757 .
C104 C105 C104 65(3) 2_757 .
O104 C109 C108 131(7) . .
O111 C112 C113 102(9) . .
C114 C106 O103 114(7) . .

loop_
_geom_bond_atom_site_label_1
_geom_bond_atom_site_label_2
_geom_bond_distance
_geom_bond_site_symmetry_2
Cd1 N6 2.340(9) 4_647
Cd1 N6 2.340(9) 3_544
Cd1 N3 2.345(13) .
Cd1 N3 2.345(13) 2_756
Cd1 O1 2.489(8) .
Cd1 O1 2.489(8) 2_756
Cd2 N2 2.349(9) 4_546
Cd2 N2 2.349(9) 3_544
Cd2 N5 2.354(9) .
Cd2 N5 2.354(9) 2_655
Cd2 O8 2.401(12) 2_655
Cd2 O8 2.401(12) .
Cl1 C14 1.690(14) .
Cl2 C13 1.740(16) .
Cl3 C76 1.705(12) .
Cl4 C48 1.763(11) .
O1 N1 1.238(13) .
O2 C27 1.343(15) .
O2 C7 1.36(2) .
O3 C23 1.384(15) .
O3 C53 1.405(18) .
O4 C78 1.368(15) .
O4 C79 1.40(2) .
O5 N4 1.240(18) .
O6 N1 1.331(17) .
O7 N1 1.107(14) .
O8 N4 1.15(3) .
O9 N4 1.70(4) .
O10 C55 1.354(17) .
O10 C70 1.392(16) .
N2 C59 1.341(15) .
N2 C58 1.365(17) .
N2 Cd2 2.349(9) 3_456
N3 C8 1.271(17) .
N3 C4 1.357(16) .
N5 C50 1.301(14) .
N5 C72 1.374(14) .
N6 C32 1.338(19) .
N6 C6 1.361(17) .
N6 Cd1 2.340(9) 3_456
C1 C24 1.273(18) .
C1 C19 1.525(16) .
C2 C7 1.55(2) .
C3 C19 1.369(18) .
C3 C23 1.400(15) .
C4 C18 1.361(16) .
C5 C19 1.355(18) .
C5 C15 1.385(19) .
C5 C9 1.425(17) .
C6 C16 1.394(17) .
C8 C22 1.391(17) .
C9 C34 1.41(2) .
C9 C12 1.43(2) .
C10 C30 1.362(19) .
C10 C14 1.409(19) .
C11 C16 1.293(19) .
C11 C17 1.39(2) .
C11 C37 1.542(17) .
C12 C21 1.29(2) .
C13 C15 1.36(2) .
C13 C21 1.42(2) .
C14 C33 1.36(2) .
C17 C32 1.467(19) .
C18 C20 1.310(17) .
C20 C22 1.451(17) .
C20 C24 1.508(16) .
C23 C34 1.365(19) .
C25 C37 1.319(18) .
C25 C31 1.56(2) .
C26 C31 1.37(2) .
C26 C35 1.451(17) .
C26 C33 1.498(18) .
C27 C29 1.398(19) .
C27 C28 1.420(19) .
C28 C35 1.417(18) .
C28 C34 1.492(17) .
C29 C31 1.32(2) .
C30 C35 1.369(19) .
C36 C53 1.03(3) .
C41 C50 1.348(15) .
C41 C54 1.404(14) .
C42 C74 1.315(18) .
C42 C73 1.443(18) .
C42 C52 1.483(17) .
C43 C55 1.51(3) .
C44 C60 1.362(14) .
C44 C65 1.487(14) .
C45 C51 1.38(2) .
C45 C61 1.438(16) .
C46 C66 1.341(19) .
C46 C59 1.352(15) .
C47 C70 1.327(18) .
C47 C61 1.408(15) .
C47 C69 1.548(16) .
C48 C49 1.319(18) .
C48 C51 1.380(18) .
C49 C67 1.353(17) .
C52 C57 1.342(18) .
C54 C60 1.374(13) .
C54 C56 1.445(14) .
C56 C72 1.354(14) .
C57 C66 1.524(17) .
C58 C71 1.437(17) .
C61 C67 1.436(15) .
C62 C63 1.342(16) .
C62 C75 1.366(16) .
C63 C76 1.449(18) .
C64 C65 1.310(16) .
C64 C70 1.434(16) .
C65 C67 1.486(15) .
C66 C71 1.35(2) .
C69 C78 1.358(15) .
C69 C75 1.425(17) .
C73 C77 1.402(17) .
C73 C75 1.464(16) .
C74 C78 1.383(17) .
C76 C77 1.331(17) .
C79 C80 1.52(3) .
O101 C103 0.92(4) .
O102 C104 1.45(3) .
O102 C104 1.45(3) 2_757
N101 C103 1.44(2) .
N101 C102 1.61(2) .
N101 C101 1.67(2) .
C104 C105 1.17(4) 2_757
C104 C104 1.48(6) 2_757
C104 C105 1.53(4) .
C105 C105 0.92(3) 2_757
C105 C104 1.17(4) 2_757
C114 C106 1.40(10) .
O104 C109 1.31(10) .
C108 C109 1.70(10) .
C112 O111 1.20(6) .
C112 C113 1.31(2) .
O103 C106 1.61(9) .
O109 O109 1.15(7) 2_656
